data_4085898
loop_
_publ_author_name
'Brendel, Matthias'
'Engelke, Ren\'e'
'Desai, Vidya G.'
'Rominger, Frank'
'Hofmann, Peter'

_publ_section_title
;
 Synthesis and Reactivity of Platinum(II)cis-Dialkyl,cis-Alkyl Chloro,
 andcis-Alkyl Hydrido Bis-N-heterocyclic Carbene Chelate Complexes
;
_journal_issue 12
_journal_name_full Organometallics
_journal_page_first 2870
_journal_paper_doi 10.1021/acs.organomet.5b00204
_journal_volume 34
_journal_year 2015
_chemical_formula_sum 'C12 H20 Cl2 N4 Pt'
_chemical_formula_weight 486.31
_chemical_name_common '3 in manuscript'
_chemical_name_systematic
; 
 ? 
;
_space_group_IT_number 14
_symmetry_cell_setting monoclinic
_symmetry_space_group_name_Hall '-P 2yn'
_symmetry_space_group_name_H-M 'P 1 21/n 1'
_atom_sites_solution_hydrogens geom
_atom_sites_solution_primary direct
_atom_sites_solution_secondary difmap
_audit_creation_method SHELXL-97
_cell_angle_alpha 90.00
_cell_angle_beta 94.061(1)
_cell_angle_gamma 90.00
_cell_formula_units_Z 4
_cell_length_a 7.8518(1)
_cell_length_b 16.1316(2)
_cell_length_c 12.4318(1)
_cell_measurement_temperature 200(2)
_cell_volume 1570.68(3)
_computing_cell_refinement 'Bruker SMART'
_computing_data_collection 'Bruker SMART'
_computing_data_reduction 'Bruker SHELXTL'
_computing_molecular_graphics 'Bruker SHELXTL'
_computing_publication_material 'Bruker SHELXTL'
_computing_structure_refinement 'SHELXL-97 (Sheldrick, 2008)'
_computing_structure_solution 'SHELXS-97 (Sheldrick, 2008)'
_diffrn_ambient_temperature 200(2)
_diffrn_measured_fraction_theta_full 0.999
_diffrn_measured_fraction_theta_max 0.999
_diffrn_measurement_device_type 'CCD area detector'
_diffrn_measurement_method 'phi and omega scans'
_diffrn_radiation_monochromator graphite
_diffrn_radiation_source 'fine-focus sealed tube'
_diffrn_radiation_type MoK\a
_diffrn_radiation_wavelength 0.71073
_diffrn_reflns_av_R_equivalents 0.0377
_diffrn_reflns_av_sigmaI/netI 0.0314
_diffrn_reflns_limit_h_max 10
_diffrn_reflns_limit_h_min -10
_diffrn_reflns_limit_k_max 20
_diffrn_reflns_limit_k_min -20
_diffrn_reflns_limit_l_max 16
_diffrn_reflns_limit_l_min -16
_diffrn_reflns_number 16050
_diffrn_reflns_theta_full 27.47
_diffrn_reflns_theta_max 27.47
_diffrn_reflns_theta_min 2.07
_exptl_absorpt_coefficient_mu 9.266
_exptl_absorpt_correction_T_max 0.4027
_exptl_absorpt_correction_T_min 0.1267
_exptl_absorpt_correction_type multi-scan
_exptl_absorpt_process_details
;
Sheldrick, G. M. (2008). <i>SADABS</i>. University of G\"ottingen,             Germany.
;
_exptl_crystal_colour colorless
_exptl_crystal_density_diffrn 2.057
_exptl_crystal_density_method 'not measured'
_exptl_crystal_description polyhedron
_exptl_crystal_F_000 928
_exptl_crystal_size_max 0.38
_exptl_crystal_size_mid 0.12
_exptl_crystal_size_min 0.12
_refine_diff_density_max 2.415
_refine_diff_density_min -1.210
_refine_diff_density_rms 0.137
_refine_ls_extinction_method none
_refine_ls_goodness_of_fit_ref 1.381
_refine_ls_hydrogen_treatment constr
_refine_ls_matrix_type full
_refine_ls_number_parameters 194
_refine_ls_number_reflns 3589
_refine_ls_number_restraints 0
_refine_ls_restrained_S_all 1.381
_refine_ls_R_factor_all 0.0633
_refine_ls_R_factor_gt 0.0497
_refine_ls_shift/su_max 0.001
_refine_ls_shift/su_mean 0.000
_refine_ls_structure_factor_coef Fsqd
_refine_ls_weighting_details 'calc w=1/[\s^2^(Fo^2^)+(0.0209P)^2^+7.1932P] where P=(Fo^2^+2Fc^2^)/3'
_refine_ls_weighting_scheme calc
_refine_ls_wR_factor_gt 0.0943
_refine_ls_wR_factor_ref 0.0973
_reflns_number_gt 3003
_reflns_number_total 3589
_reflns_threshold_expression >2sigma(I)
_cod_data_source_file om5b00204_si_002.cif
_cod_data_source_block re2
_cod_depositor_comments
;
The following automatic conversions were performed:

'_symmetry_cell_setting' value 'Monoclinic' changed to 'monoclinic'
according to
/usr/data/users/saulius/crontab/automatic-downloads/rss-feeds/ACS/lib/dictionaries/cif_core.dic
dictionary named 'cif_core.dic' version 2.4.2 from 2011-04-26.

Automatic conversion script
Id: cif_fix_values 3271 2015-04-21 07:52:19Z andrius 

 Adding full bibliography for 4085895--4085903.cif.
;
_cod_original_sg_symbol_H-M P2(1)/n
_cod_database_code 4085898

loop_
_symmetry_equiv_pos_as_xyz
'x, y, z'
'-x+1/2, y+1/2, -z+1/2'
'-x, -y, -z'
'x-1/2, -y-1/2, z-1/2'

loop_
_atom_site_label
_atom_site_type_symbol
_atom_site_fract_x
_atom_site_fract_y
_atom_site_fract_z
_atom_site_U_iso_or_equiv
_atom_site_adp_type
_atom_site_occupancy
_atom_site_symmetry_multiplicity
_atom_site_calc_flag
_atom_site_refinement_flags
_atom_site_disorder_assembly
_atom_site_disorder_group
Pt1 Pt -0.25781(4) 0.35806(2) 1.26772(3) 0.04456(12) Uani 1 1 d . A 1
Cl1 Cl -0.4325(2) 0.47629(14) 1.33020(17) 0.0491(5) Uani 1 1 d . A 1
C21 C -0.4057(15) 0.2722(7) 1.3433(10) 0.084(4) Uani 1 1 d . A 1
H21A H -0.4580 0.2338 1.2895 0.126 Uiso 1 1 calc R A 1
H21B H -0.4954 0.3011 1.3794 0.126 Uiso 1 1 calc R A 1
H21C H -0.3335 0.2411 1.3967 0.126 Uiso 1 1 calc R A 1
C22 C -0.1297(14) 0.2550(6) 1.2130(8) 0.066(3) Uani 1 1 d . A 1
H22A H -0.0805 0.2686 1.1448 0.098 Uiso 1 1 calc R A 1
H22B H -0.2100 0.2088 1.2015 0.098 Uiso 1 1 calc R A 1
H22C H -0.0382 0.2391 1.2667 0.098 Uiso 1 1 calc R A 1
C23 C -0.4290(11) 0.3418(6) 1.1303(7) 0.060(3) Uani 1 1 d . A 1
H23A H -0.4995 0.2923 1.1426 0.071 Uiso 1 1 calc R A 1
H23B H -0.5068 0.3901 1.1255 0.071 Uiso 1 1 calc R A 1
Cl2 Cl -0.3401(6) 0.3298(3) 1.0015(4) 0.0552(17) Uani 0.493(8) 1 d P A 1
Cl2B Cl -0.068(5) 0.264(2) 1.107(3) 0.097(11) Uiso 0.105(9) 1 d P B 2
Cl2C Cl -0.007(9) 0.204(4) 1.287(5) 0.097(11) Uiso 0.054(7) 1 d P B 2
Cl2D Cl -0.543(12) 0.262(6) 1.353(7) 0.097(11) Uiso 0.042(8) 1 d P C 2
Cl2E Cl -0.332(12) 0.213(6) 1.472(8) 0.097(11) Uiso 0.038(7) 1 d P C 2
C1 C -0.1012(9) 0.4433(5) 1.1951(7) 0.045(2) Uani 1 1 d . . .
N2 N -0.1295(8) 0.5115(4) 1.1334(5) 0.0423(16) Uani 1 1 d . A .
C3 C 0.0211(11) 0.5541(6) 1.1167(7) 0.052(2) Uani 1 1 d . . .
H3 H 0.0330 0.6028 1.0749 0.062 Uiso 1 1 calc R A .
C4 C 0.1461(10) 0.5117(6) 1.1721(7) 0.049(2) Uani 1 1 d . A .
H4 H 0.2640 0.5254 1.1781 0.059 Uiso 1 1 calc R . .
N5 N 0.0721(7) 0.4455(4) 1.2181(5) 0.0429(16) Uani 1 1 d . A .
C6 C -0.0855(10) 0.3734(5) 1.4036(7) 0.0416(19) Uani 1 1 d . . .
N7 N -0.1074(9) 0.3815(4) 1.5105(6) 0.0461(17) Uani 1 1 d . A .
C8 C 0.0479(12) 0.4018(5) 1.5652(7) 0.050(2) Uani 1 1 d . . .
H8 H 0.0666 0.4112 1.6406 0.060 Uiso 1 1 calc R A .
C9 C 0.1638(12) 0.4058(5) 1.4945(7) 0.053(2) Uani 1 1 d . A .
H9 H 0.2811 0.4189 1.5087 0.063 Uiso 1 1 calc R . .
N10 N 0.0817(8) 0.3871(4) 1.3948(6) 0.0442(17) Uani 1 1 d . A .
C10 C 0.1594(10) 0.3868(6) 1.2927(7) 0.050(2) Uani 1 1 d . . .
H10A H 0.1527 0.3304 1.2612 0.059 Uiso 1 1 calc R A .
H10B H 0.2814 0.4021 1.3042 0.059 Uiso 1 1 calc R . .
C11 C -0.2978(10) 0.5408(6) 1.0891(7) 0.054(2) Uani 1 1 d . . .
H11A H -0.3803 0.5361 1.1444 0.081 Uiso 1 1 calc R A .
H11B H -0.3359 0.5069 1.0266 0.081 Uiso 1 1 calc R . .
H11C H -0.2892 0.5989 1.0670 0.081 Uiso 1 1 calc R . .
C15 C -0.2656(12) 0.3738(7) 1.5621(8) 0.065(3) Uani 1 1 d . . .
H15A H -0.2708 0.3191 1.5961 0.097 Uiso 1 1 calc R A .
H15B H -0.3619 0.3800 1.5082 0.097 Uiso 1 1 calc R . .
H15C H -0.2713 0.4170 1.6172 0.097 Uiso 1 1 calc R . .

loop_
_atom_site_aniso_label
_atom_site_aniso_U_11
_atom_site_aniso_U_22
_atom_site_aniso_U_33
_atom_site_aniso_U_23
_atom_site_aniso_U_13
_atom_site_aniso_U_12
Pt1 0.03089(16) 0.0480(2) 0.0517(2) -0.00628(16) -0.01932(12) -0.00354(15)
Cl1 0.0257(9) 0.0687(14) 0.0511(12) -0.0032(10) -0.0099(8) 0.0029(9)
C21 0.074(8) 0.066(7) 0.105(9) 0.022(6) -0.039(7) -0.039(6)
C22 0.076(7) 0.053(6) 0.063(6) -0.008(5) -0.027(5) -0.010(5)
C23 0.047(5) 0.071(7) 0.057(6) -0.009(5) -0.027(4) -0.011(4)
Cl2 0.049(3) 0.068(3) 0.047(3) -0.007(2) -0.0115(19) -0.005(2)
C1 0.030(4) 0.052(5) 0.050(5) -0.012(4) -0.018(3) 0.003(4)
N2 0.027(3) 0.059(4) 0.040(4) -0.006(3) -0.006(3) 0.011(3)
C3 0.044(5) 0.065(6) 0.045(5) 0.001(4) -0.003(4) -0.005(4)
C4 0.028(4) 0.073(6) 0.047(5) -0.011(4) 0.000(3) -0.002(4)
N5 0.024(3) 0.056(4) 0.047(4) -0.004(3) -0.011(3) 0.001(3)
C6 0.033(4) 0.038(5) 0.051(5) 0.001(3) -0.018(3) 0.001(3)
N7 0.047(4) 0.038(4) 0.050(4) 0.007(3) -0.020(3) 0.001(3)
C8 0.048(5) 0.049(5) 0.050(5) -0.001(4) -0.025(4) 0.007(4)
C9 0.044(5) 0.047(5) 0.061(6) -0.002(4) -0.035(4) 0.006(4)
N10 0.026(3) 0.045(4) 0.058(4) -0.002(3) -0.023(3) 0.003(3)
C10 0.026(4) 0.055(5) 0.065(6) -0.005(4) -0.015(4) 0.007(3)
C11 0.033(4) 0.076(6) 0.050(5) 0.006(4) -0.014(4) 0.012(4)
C15 0.053(6) 0.080(8) 0.060(6) 0.006(5) -0.009(5) -0.002(5)

loop_
_atom_type_symbol
_atom_type_description
_atom_type_scat_dispersion_real
_atom_type_scat_dispersion_imag
_atom_type_scat_source
C C 0.0033 0.0016 'International Tables Vol C Tables 4.2.6.8 and 6.1.1.4'
H H 0.0000 0.0000 'International Tables Vol C Tables 4.2.6.8 and 6.1.1.4'
N N 0.0061 0.0033 'International Tables Vol C Tables 4.2.6.8 and 6.1.1.4'
Cl Cl 0.1484 0.1585 'International Tables Vol C Tables 4.2.6.8 and 6.1.1.4'
Pt Pt -1.7033 8.3905 'International Tables Vol C Tables 4.2.6.8 and 6.1.1.4'

loop_
_geom_angle_atom_site_label_1
_geom_angle_atom_site_label_2
_geom_angle_atom_site_label_3
_geom_angle
C21 Pt1 C22 85.1(5)
C21 Pt1 C1 178.0(4)
C22 Pt1 C1 94.1(4)
C21 Pt1 C6 93.6(4)
C22 Pt1 C6 93.3(3)
C1 Pt1 C6 84.6(3)
C21 Pt1 C23 86.5(4)
C22 Pt1 C23 86.0(4)
C1 Pt1 C23 95.3(3)
C6 Pt1 C23 179.4(4)
C21 Pt1 Cl1 91.8(4)
C22 Pt1 Cl1 175.7(3)
C1 Pt1 Cl1 89.1(2)
C6 Pt1 Cl1 89.8(2)
C23 Pt1 Cl1 90.8(3)
Cl2 C23 Pt1 117.9(5)
N2 C1 N5 102.6(7)
N2 C1 Pt1 134.7(5)
N5 C1 Pt1 122.1(6)
C1 N2 C3 112.2(7)
C1 N2 C11 125.5(7)
C3 N2 C11 122.3(7)
C4 C3 N2 105.6(8)
C3 C4 N5 107.3(7)
C4 N5 C1 112.3(7)
C4 N5 C10 125.5(6)
C1 N5 C10 122.0(7)
N10 C6 N7 104.8(6)
N10 C6 Pt1 122.0(6)
N7 C6 Pt1 132.7(6)
C6 N7 C8 109.5(8)
C6 N7 C15 126.8(7)
C8 N7 C15 123.7(8)
C9 C8 N7 108.0(8)
C8 C9 N10 106.7(8)
C6 N10 C9 110.9(8)
C6 N10 C10 123.1(6)
C9 N10 C10 125.9(7)
N10 C10 N5 110.3(6)

loop_
_geom_bond_atom_site_label_1
_geom_bond_atom_site_label_2
_geom_bond_distance
Pt1 C21 2.075(11)
Pt1 C22 2.082(10)
Pt1 C1 2.092(9)
Pt1 C6 2.103(7)
Pt1 C23 2.114(8)
Pt1 Cl1 2.505(2)
C23 Cl2 1.801(11)
Cl2B Cl2C 2.46(8)
Cl2D Cl2E 2.28(13)
C1 N2 1.351(11)
C1 N5 1.371(9)
N2 C3 1.396(11)
N2 C11 1.472(9)
C3 C4 1.346(12)
C4 N5 1.360(11)
N5 C10 1.462(10)
C6 N10 1.344(10)
C6 N7 1.358(11)
N7 C8 1.393(10)
N7 C15 1.443(12)
C8 C9 1.310(13)
C9 N10 1.389(10)
N10 C10 1.447(12)
